data_7017995
loop_
_publ_author_name
'Kalaivani, P.'
'Prabhakaran, R.'
'Ramachandran, E.'
'Dallemer, F.'
'Paramaguru, G.'
'Renganathan, R.'
'Poornima, P.'
'Vijaya Padma, V.'
'Natarajan, K.'

_publ_section_title
;
 Influence of terminal substitution on structural, DNA, Protein binding,
 anticancer and antibacterial activities of palladium(ii) complexes
 containing 3-methoxy salicylaldehyde-4(N) substituted thiosemicarbazones.
;
_journal_issue 8
_journal_name_full 'Dalton transactions (Cambridge, England : 2003)'
_journal_page_first 2486
_journal_page_last 2499
_journal_paper_doi 10.1039/c1dt11838b
_journal_volume 41
_journal_year 2012
_chemical_absolute_configuration unk
_chemical_compound_source 'synthesis as described'
_chemical_formula_moiety 'C33 H28 N3 O2 P1 Pd1 S1'
_chemical_formula_sum 'C33 H28 N3 O2 P Pd S'
_chemical_formula_weight 668.01
_chemical_name_systematic
;
?
;
_space_group_IT_number 4
_symmetry_cell_setting monoclinic
_symmetry_Int_Tables_number 4
_symmetry_space_group_name_Hall 'P 2yb'
_symmetry_space_group_name_H-M 'P 1 21 1'
_atom_sites_solution_hydrogens geom
_atom_sites_solution_primary direct
_atom_sites_solution_secondary difmap
_audit_conform_dict_location ftp://ftp.iucr.org/pub/cif_core.dic
_audit_conform_dict_name cif_core.dic
_audit_conform_dict_version 2.4
_audit_creation_date 2010-06-29T15:50:27-00:00
_audit_creation_method 'WinGX routine CIF_UPDATE'
_cell_angle_alpha 90
_cell_angle_beta 102.480(1)
_cell_angle_gamma 90
_cell_formula_units_Z 2
_cell_length_a 11.9088(3)
_cell_length_b 8.0278(2)
_cell_length_c 15.6843(5)
_cell_measurement_reflns_used 13783
_cell_measurement_temperature 293(2)
_cell_measurement_theta_max 28.64
_cell_measurement_theta_min 2.42
_cell_measurement_wavelength 0.71073
_cell_volume 1464.01(7)
_computing_molecular_graphics 'Ortep-3 for Windows (Farrugia, 1997)'
_computing_publication_material 'WinGX publication routines (Farrugia, 1999)'
_computing_structure_refinement 'SHELXL-97 (Sheldrick, 1997)'
_computing_structure_solution 'SHELXS-97 (Sheldrick, 1990)'
_diffrn_ambient_temperature 293(2)
_diffrn_measured_fraction_theta_full 0.965
_diffrn_measured_fraction_theta_max 0.965
_diffrn_measurement_device_type KappaCCD
_diffrn_measurement_method 'Omega + Phi scan'
_diffrn_radiation_monochromator graphite
_diffrn_radiation_probe x-ray
_diffrn_radiation_type MoK\a
_diffrn_radiation_wavelength 0.71073
_diffrn_reflns_av_R_equivalents 0.0665
_diffrn_reflns_av_unetI/netI 0.1504
_diffrn_reflns_limit_h_max 15
_diffrn_reflns_limit_h_min -15
_diffrn_reflns_limit_k_max 10
_diffrn_reflns_limit_k_min -8
_diffrn_reflns_limit_l_max 20
_diffrn_reflns_limit_l_min -17
_diffrn_reflns_number 13783
_diffrn_reflns_reduction_process
;
Scaled and merged with Sortav
R.H. Blessing, (1987) Cryst. Rev. 1, 3-58
R.H. Blessing, (1989) J. Appl. Cryst. 22, 396-397
;
_diffrn_reflns_theta_full 28.64
_diffrn_reflns_theta_max 28.64
_diffrn_reflns_theta_min 2.42
_diffrn_standards_number none
_exptl_absorpt_coefficient_mu 0.795
_exptl_absorpt_correction_T_max 0.927
_exptl_absorpt_correction_T_min 0.925
_exptl_absorpt_correction_type multi-scan
_exptl_absorpt_process_details
;
R.H. Blessing, Acta Cryst. (1995), A51, 33-38
;
_exptl_crystal_colour red
_exptl_crystal_density_diffrn 1.515
_exptl_crystal_density_method 'not measured'
_exptl_crystal_description prism
_exptl_crystal_F_000 680
_exptl_crystal_size_max 0.18
_exptl_crystal_size_mid 0.08
_exptl_crystal_size_min 0.06
_refine_diff_density_max 0.455
_refine_diff_density_min -0.702
_refine_diff_density_rms 0.085
_refine_ls_abs_structure_details 'Flack H D (1983), Acta Cryst. A39, 876-881'
_refine_ls_abs_structure_Flack -0.01(2)
_refine_ls_extinction_method none
_refine_ls_goodness_of_fit_ref 0.847
_refine_ls_hydrogen_treatment constr
_refine_ls_matrix_type full
_refine_ls_number_parameters 371
_refine_ls_number_reflns 6913
_refine_ls_number_restraints 1
_refine_ls_restrained_S_all 0.847
_refine_ls_R_factor_all 0.088
_refine_ls_R_factor_gt 0.0477
_refine_ls_shift/su_max 0.000
_refine_ls_shift/su_mean 0
_refine_ls_structure_factor_coef Fsqd
_refine_ls_weighting_details 'calc w=1/[\s^2^(Fo^2^)+(0.0000P)^2^+0.0000P] where P=(Fo^2^+2Fc^2^)/3'
_refine_ls_weighting_scheme calc
_refine_ls_wR_factor_gt 0.0658
_refine_ls_wR_factor_ref 0.0744
_reflns_number_gt 4927
_reflns_number_total 6913
_reflns_threshold_expression >2sigma(I)
_cod_data_source_file c1dt11838b.txt
_cod_data_source_block ppl16
_cod_original_sg_symbol_H-M 'P 21'
_cod_database_code 7017995

loop_
_symmetry_equiv_pos_as_xyz
'x, y, z'
'-x, y+1/2, -z'

loop_
_atom_site_label
_atom_site_type_symbol
_atom_site_fract_x
_atom_site_fract_y
_atom_site_fract_z
_atom_site_U_iso_or_equiv
_atom_site_adp_type
_atom_site_occupancy
_atom_site_symmetry_multiplicity
_atom_site_calc_flag
_atom_site_refinement_flags
C1 C 0.3380(4) 0.4044(5) 0.3217(3) 0.0288(10) Uani 1 1 d .
C2 C 0.3997(5) 0.4674(6) 0.4009(3) 0.0504(14) Uani 1 1 d .
H2 H 0.4348 0.5711 0.4017 0.06 Uiso 1 1 calc R
C3 C 0.4103(5) 0.3805(8) 0.4779(4) 0.0663(17) Uani 1 1 d .
H3 H 0.4489 0.4264 0.5305 0.08 Uiso 1 1 calc R
C4 C 0.3622(5) 0.2237(7) 0.4752(4) 0.0626(17) Uani 1 1 d .
H4 H 0.3693 0.1629 0.5265 0.075 Uiso 1 1 calc R
C5 C 0.3043(5) 0.1565(8) 0.3982(4) 0.0657(18) Uani 1 1 d .
H5 H 0.2736 0.0498 0.3969 0.079 Uiso 1 1 calc R
C6 C 0.2919(5) 0.2494(6) 0.3216(3) 0.0489(14) Uani 1 1 d .
H6 H 0.2512 0.2044 0.2694 0.059 Uiso 1 1 calc R
C7 C 0.2479(4) 0.4135(5) 0.1336(3) 0.0264(10) Uani 1 1 d .
C8 C 0.1357(4) 0.4533(6) 0.0916(3) 0.0349(11) Uani 1 1 d .
H8 H 0.0974 0.5402 0.1124 0.042 Uiso 1 1 calc R
C9 C 0.0816(4) 0.3643(6) 0.0196(3) 0.0436(13) Uani 1 1 d .
H9 H 0.0067 0.3913 -0.0083 0.052 Uiso 1 1 calc R
C10 C 0.1370(4) 0.2360(6) -0.0115(3) 0.0447(13) Uani 1 1 d .
H10 H 0.1004 0.1787 -0.0613 0.054 Uiso 1 1 calc R
C11 C 0.2462(4) 0.1916(5) 0.0302(3) 0.0415(12) Uani 1 1 d .
H11 H 0.2824 0.1017 0.0101 0.05 Uiso 1 1 calc R
C12 C 0.3022(4) 0.2801(5) 0.1021(3) 0.0355(11) Uani 1 1 d .
H12 H 0.3767 0.2507 0.1299 0.043 Uiso 1 1 calc R
C13 C 0.2196(4) 0.6915(5) 0.2397(3) 0.0286(10) Uani 1 1 d .
C14 C 0.2023(4) 0.8289(5) 0.1840(3) 0.0329(11) Uani 1 1 d .
H14 H 0.2486 0.8437 0.1438 0.039 Uiso 1 1 calc R
C15 C 0.1169(4) 0.9435(5) 0.1881(3) 0.0405(12) Uani 1 1 d .
H15 H 0.1053 1.0339 0.1501 0.049 Uiso 1 1 calc R
C16 C 0.0488(5) 0.9243(6) 0.2483(4) 0.0532(15) Uani 1 1 d .
H16 H -0.0088 1.0013 0.2507 0.064 Uiso 1 1 calc R
C17 C 0.0662(5) 0.7916(7) 0.3045(4) 0.0538(15) Uani 1 1 d .
H17 H 0.0209 0.7793 0.3456 0.065 Uiso 1 1 calc R
C18 C 0.1513(4) 0.6755(5) 0.3004(3) 0.0417(14) Uani 1 1 d .
H18 H 0.1626 0.5858 0.3389 0.05 Uiso 1 1 calc R
C19 C 0.6422(4) 0.3623(5) 0.1603(3) 0.0288(10) Uani 1 1 d .
C20 C 0.6458(4) 0.2063(5) 0.1157(3) 0.0356(11) Uani 1 1 d .
C21 C 0.7458(4) 0.1502(7) 0.0956(3) 0.0434(13) Uani 1 1 d .
H21 H 0.7467 0.05 0.066 0.052 Uiso 1 1 calc R
C22 C 0.8467(5) 0.2448(6) 0.1201(4) 0.0504(14) Uani 1 1 d .
H22 H 0.915 0.2055 0.1078 0.061 Uiso 1 1 calc R
C23 C 0.8457(4) 0.3933(6) 0.1615(3) 0.0413(12) Uani 1 1 d .
H23 H 0.9136 0.4538 0.1773 0.05 Uiso 1 1 calc R
C24 C 0.7444(4) 0.4574(5) 0.1809(3) 0.0310(10) Uani 1 1 d .
C25 C 0.7517(3) 0.6155(8) 0.2213(3) 0.0341(9) Uani 1 1 d .
H25 H 0.825 0.6616 0.236 0.041 Uiso 1 1 calc R
C26 C 0.6207(4) 0.9449(5) 0.2955(3) 0.0344(11) Uani 1 1 d .
C27 C 0.7403(4) 1.1865(5) 0.3651(3) 0.0325(11) Uani 1 1 d .
C28 C 0.8484(4) 1.1193(10) 0.3720(3) 0.0534(12) Uani 1 1 d .
H28 H 0.8568 1.0096 0.3553 0.064 Uiso 1 1 calc R
C29 C 0.9450(5) 1.2165(7) 0.4040(4) 0.0653(17) Uani 1 1 d .
H29 H 1.0178 1.1714 0.4077 0.078 Uiso 1 1 calc R
C30 C 0.9348(5) 1.3774(7) 0.4303(4) 0.0595(16) Uani 1 1 d .
H30 H 0.9999 1.4416 0.4516 0.071 Uiso 1 1 calc R
C31 C 0.8276(5) 1.4417(7) 0.4246(4) 0.0638(17) Uani 1 1 d .
H31 H 0.8195 1.5503 0.4431 0.077 Uiso 1 1 calc R
C32 C 0.7314(5) 1.3486(6) 0.3921(4) 0.0526(15) Uani 1 1 d .
H32 H 0.659 1.3955 0.3882 0.063 Uiso 1 1 calc R
C33 C 0.5403(5) -0.0285(6) 0.0496(4) 0.0566(15) Uani 1 1 d .
H33A H 0.5923 -0.1068 0.0836 0.085 Uiso 1 1 calc R
H33B H 0.5627 -0.0085 -0.0048 0.085 Uiso 1 1 calc R
H33C H 0.4637 -0.0728 0.0383 0.085 Uiso 1 1 calc R
N1 N 0.6699(3) 0.7054(4) 0.2406(2) 0.0310(9) Uani 1 1 d .
N2 N 0.7048(3) 0.8594(5) 0.2780(3) 0.0368(9) Uani 1 1 d .
N3 N 0.6378(3) 1.1003(5) 0.3323(2) 0.0394(10) Uani 1 1 d .
H3A H 0.5761 1.153 0.3358 0.047 Uiso 1 1 calc R
O1 O 0.5426(3) 0.4036(4) 0.1772(2) 0.0384(8) Uani 1 1 d .
O2 O 0.5436(2) 0.1246(6) 0.09667(19) 0.0459(7) Uani 1 1 d .
P1 P 0.32481(10) 0.53571(13) 0.22620(8) 0.0253(3) Uani 1 1 d .
S1 S 0.47581(10) 0.87835(14) 0.27704(8) 0.0351(3) Uani 1 1 d .
Pd1 Pd 0.50571(3) 0.62645(3) 0.22434(2) 0.02563(8) Uani 1 1 d .

loop_
_atom_site_aniso_label
_atom_site_aniso_U_11
_atom_site_aniso_U_22
_atom_site_aniso_U_33
_atom_site_aniso_U_23
_atom_site_aniso_U_13
_atom_site_aniso_U_12
C1 0.030(3) 0.030(3) 0.026(3) -0.0033(18) 0.005(2) 0.0055(19)
C2 0.060(4) 0.055(3) 0.032(3) 0.003(2) 0.000(3) -0.016(3)
C3 0.073(5) 0.088(4) 0.031(3) 0.009(3) -0.005(3) -0.019(4)
C4 0.065(4) 0.075(4) 0.048(4) 0.032(3) 0.012(3) 0.005(3)
C5 0.091(5) 0.051(5) 0.056(4) 0.018(3) 0.016(3) -0.008(3)
C6 0.065(4) 0.041(3) 0.038(3) 0.001(2) 0.004(3) -0.014(3)
C7 0.027(3) 0.030(2) 0.022(2) 0.0015(18) 0.006(2) -0.0052(18)
C8 0.023(3) 0.043(3) 0.036(3) -0.006(2) 0.001(2) -0.001(2)
C9 0.029(3) 0.060(3) 0.035(3) -0.006(3) -0.006(2) -0.009(2)
C10 0.041(3) 0.055(3) 0.036(3) -0.012(2) 0.005(3) -0.020(3)
C11 0.045(3) 0.041(3) 0.040(3) -0.019(2) 0.013(3) -0.009(2)
C12 0.027(3) 0.042(3) 0.037(3) -0.005(2) 0.006(2) -0.004(2)
C13 0.026(2) 0.029(2) 0.031(3) -0.0033(17) 0.006(2) -0.0003(17)
C14 0.031(3) 0.031(3) 0.036(3) -0.0008(19) 0.005(2) -0.0007(19)
C15 0.032(3) 0.029(3) 0.053(3) -0.002(2) -0.007(3) 0.007(2)
C16 0.040(3) 0.050(3) 0.071(4) -0.008(3) 0.016(3) 0.020(2)
C17 0.046(4) 0.067(4) 0.056(4) -0.004(3) 0.028(3) 0.012(3)
C18 0.031(3) 0.047(4) 0.049(3) 0.005(2) 0.014(2) 0.007(2)
C19 0.023(3) 0.037(3) 0.027(3) 0.0026(19) 0.007(2) 0.0093(19)
C20 0.036(3) 0.039(2) 0.032(3) -0.001(2) 0.007(2) 0.008(2)
C21 0.044(3) 0.036(3) 0.055(3) -0.006(3) 0.022(2) 0.016(3)
C22 0.039(3) 0.052(3) 0.069(4) 0.005(3) 0.031(3) 0.014(2)
C23 0.030(3) 0.037(3) 0.061(4) 0.003(2) 0.018(3) 0.003(2)
C24 0.024(3) 0.035(3) 0.037(3) 0.004(2) 0.013(2) 0.0061(19)
C25 0.026(2) 0.032(2) 0.045(3) 0.002(3) 0.0085(19) -0.004(3)
C26 0.026(3) 0.037(3) 0.038(3) -0.003(2) 0.003(2) -0.005(2)
C27 0.032(3) 0.033(3) 0.032(3) -0.0057(18) 0.006(2) -0.0036(19)
C28 0.039(3) 0.040(3) 0.078(4) -0.014(4) 0.007(2) -0.003(4)
C29 0.035(3) 0.068(4) 0.091(5) -0.022(3) 0.008(3) -0.006(3)
C30 0.050(4) 0.063(4) 0.065(4) -0.019(3) 0.010(3) -0.024(3)
C31 0.061(4) 0.049(3) 0.076(5) -0.023(3) 0.002(4) -0.006(3)
C32 0.044(3) 0.039(3) 0.071(4) -0.024(3) 0.006(3) -0.003(2)
C33 0.066(4) 0.047(3) 0.059(4) -0.023(3) 0.018(3) -0.003(3)
N1 0.024(2) 0.0270(18) 0.041(2) -0.0022(17) 0.0045(18) -0.0032(16)
N2 0.029(2) 0.035(2) 0.045(3) -0.0083(18) 0.006(2) -0.0040(18)
N3 0.032(2) 0.029(3) 0.056(2) -0.012(2) 0.0058(18) 0.0005(18)
O1 0.031(2) 0.0298(17) 0.057(2) -0.0106(15) 0.0142(18) -0.0001(14)
O2 0.0409(18) 0.0400(16) 0.057(2) -0.019(3) 0.0107(15) 0.004(2)
P1 0.0223(7) 0.0282(6) 0.0250(6) -0.0007(5) 0.0044(5) 0.0011(5)
S1 0.0246(7) 0.0328(6) 0.0493(8) -0.0099(6) 0.0109(6) -0.0003(5)
Pd1 0.02145(15) 0.02708(15) 0.02883(16) -0.0028(2) 0.00650(11) 0.0003(2)

loop_
_atom_type_symbol
_atom_type_description
_atom_type_scat_dispersion_real
_atom_type_scat_dispersion_imag
_atom_type_scat_source
C C 0.0033 0.0016 'International Tables Vol C Tables 4.2.6.8 and 6.1.1.4'
H H 0 0 'International Tables Vol C Tables 4.2.6.8 and 6.1.1.4'
N N 0.0061 0.0033 'International Tables Vol C Tables 4.2.6.8 and 6.1.1.4'
O O 0.0106 0.006 'International Tables Vol C Tables 4.2.6.8 and 6.1.1.4'
P P 0.1023 0.0942 'International Tables Vol C Tables 4.2.6.8 and 6.1.1.4'
S S 0.1246 0.1234 'International Tables Vol C Tables 4.2.6.8 and 6.1.1.4'
Pd Pd -0.9988 1.0072 'International Tables Vol C Tables 4.2.6.8 and 6.1.1.4'

loop_
_geom_angle_atom_site_label_1
_geom_angle_atom_site_label_2
_geom_angle_atom_site_label_3
_geom_angle
C6 C1 C2 117.9(4)
C6 C1 P1 124.7(4)
C2 C1 P1 117.4(3)
C3 C2 C1 121.9(5)
C3 C2 H2 119.1
C1 C2 H2 119.1
C2 C3 C4 118.5(6)
C2 C3 H3 120.8
C4 C3 H3 120.8
C5 C4 C3 120.9(5)
C5 C4 H4 119.5
C3 C4 H4 119.5
C4 C5 C6 119.3(6)
C4 C5 H5 120.3
C6 C5 H5 120.3
C1 C6 C5 121.4(5)
C1 C6 H6 119.3
C5 C6 H6 119.3
C12 C7 C8 118.7(4)
C12 C7 P1 120.2(3)
C8 C7 P1 121.2(3)
C9 C8 C7 120.0(4)
C9 C8 H8 120
C7 C8 H8 120
C8 C9 C10 120.5(5)
C8 C9 H9 119.7
C10 C9 H9 119.7
C11 C10 C9 120.4(4)
C11 C10 H10 119.8
C9 C10 H10 119.8
C10 C11 C12 119.9(4)
C10 C11 H11 120
C12 C11 H11 120
C11 C12 C7 120.4(4)
C11 C12 H12 119.8
C7 C12 H12 119.8
C18 C13 C14 118.3(4)
C18 C13 P1 122.6(3)
C14 C13 P1 119.0(3)
C15 C14 C13 120.5(4)
C15 C14 H14 119.7
C13 C14 H14 119.7
C16 C15 C14 120.3(5)
C16 C15 H15 119.9
C14 C15 H15 119.9
C17 C16 C15 119.9(5)
C17 C16 H16 120.1
C15 C16 H16 120.1
C16 C17 C18 120.2(5)
C16 C17 H17 119.9
C18 C17 H17 119.9
C17 C18 C13 120.8(4)
C17 C18 H18 119.6
C13 C18 H18 119.6
O1 C19 C24 126.0(4)
O1 C19 C20 116.2(4)
C24 C19 C20 117.8(4)
O2 C20 C21 124.9(4)
O2 C20 C19 114.1(4)
C21 C20 C19 121.0(5)
C20 C21 C22 119.6(5)
C20 C21 H21 120.2
C22 C21 H21 120.2
C23 C22 C21 120.7(5)
C23 C22 H22 119.7
C21 C22 H22 119.7
C22 C23 C24 121.5(5)
C22 C23 H23 119.3
C24 C23 H23 119.3
C23 C24 C19 119.3(4)
C23 C24 C25 117.0(4)
C19 C24 C25 123.7(4)
N1 C25 C24 128.8(4)
N1 C25 H25 115.6
C24 C25 H25 115.6
N2 C26 N3 121.4(4)
N2 C26 S1 125.4(3)
N3 C26 S1 113.3(3)
C32 C27 C28 118.5(5)
C32 C27 N3 117.4(4)
C28 C27 N3 124.1(4)
C27 C28 C29 119.6(6)
C27 C28 H28 120.2
C29 C28 H28 120.2
C30 C29 C28 121.2(6)
C30 C29 H29 119.4
C28 C29 H29 119.4
C29 C30 C31 118.7(5)
C29 C30 H30 120.6
C31 C30 H30 120.6
C30 C31 C32 120.9(5)
C30 C31 H31 119.5
C32 C31 H31 119.5
C27 C32 C31 121.0(5)
C27 C32 H32 119.5
C31 C32 H32 119.5
O2 C33 H33A 109.5
O2 C33 H33B 109.5
H33A C33 H33B 109.5
O2 C33 H33C 109.5
H33A C33 H33C 109.5
H33B C33 H33C 109.5
C25 N1 N2 114.9(4)
C25 N1 Pd1 123.4(3)
N2 N1 Pd1 121.6(3)
C26 N2 N1 112.7(4)
C26 N3 C27 130.0(4)
C26 N3 H3A 115
C27 N3 H3A 115
C19 O1 Pd1 125.1(3)
C20 O2 C33 116.9(4)
C1 P1 C13 104.09(19)
C1 P1 C7 106.52(19)
C13 P1 C7 102.9(2)
C1 P1 Pd1 106.46(15)
C13 P1 Pd1 117.33(14)
C7 P1 Pd1 118.30(15)
C26 S1 Pd1 96.07(15)
O1 Pd1 N1 92.45(13)
O1 Pd1 S1 176.53(9)
N1 Pd1 S1 84.09(10)
O1 Pd1 P1 90.15(9)
N1 Pd1 P1 172.19(11)
S1 Pd1 P1 93.31(4)

loop_
_geom_bond_atom_site_label_1
_geom_bond_atom_site_label_2
_geom_bond_distance
C1 C6 1.360(6)
C1 C2 1.394(6)
C1 P1 1.810(4)
C2 C3 1.377(7)
C2 H2 0.93
C3 C4 1.380(8)
C3 H3 0.93
C4 C5 1.365(8)
C4 H4 0.93
C5 C6 1.394(7)
C5 H5 0.93
C6 H6 0.93
C7 C12 1.395(6)
C7 C8 1.392(6)
C7 P1 1.827(4)
C8 C9 1.374(6)
C8 H8 0.93
C9 C10 1.368(7)
C9 H9 0.93
C10 C11 1.370(7)
C10 H10 0.93
C11 C12 1.377(6)
C11 H11 0.93
C12 H12 0.93
C13 C18 1.386(6)
C13 C14 1.394(6)
C13 P1 1.814(4)
C14 C15 1.383(6)
C14 H14 0.93
C15 C16 1.380(7)
C15 H15 0.93
C16 C17 1.370(7)
C16 H16 0.93
C17 C18 1.389(6)
C17 H17 0.93
C18 H18 0.93
C19 O1 1.312(5)
C19 C24 1.414(6)
C19 C20 1.440(6)
C20 O2 1.357(6)
C20 C21 1.372(6)
C21 C22 1.403(7)
C21 H21 0.93
C22 C23 1.358(6)
C22 H22 0.93
C23 C24 1.405(6)
C23 H23 0.93
C24 C25 1.413(7)
C25 N1 1.299(6)
C25 H25 0.93
C26 N2 1.292(5)
C26 N3 1.372(5)
C26 S1 1.769(4)
C27 C32 1.380(6)
C27 C28 1.379(6)
C27 N3 1.400(5)
C28 C29 1.391(7)
C28 H28 0.93
C29 C30 1.369(7)
C29 H29 0.93
C30 C31 1.363(8)
C30 H30 0.93
C31 C32 1.370(7)
C31 H31 0.93
C32 H32 0.93
C33 O2 1.430(6)
C33 H33A 0.96
C33 H33B 0.96
C33 H33C 0.96
N1 N2 1.393(5)
N1 Pd1 2.019(3)
N3 H3A 0.86
O1 Pd1 2.020(3)
P1 Pd1 2.2802(12)
S1 Pd1 2.2420(11)
